data_9003632
loop_
_publ_author_name
'Lee Y'
'Hriljac J A'
'Vogt T'

_publ_section_title
;Variable-temperature structural studies of tetranatrolite from Mt.
 Saint-Hilaire: Synchrotron X-ray powder diffraction and Rietveld analysis
 Sample: T = 300 C, phase I
;
_journal_name_full 'American Mineralogist'
_journal_page_first 247
_journal_page_last 251
_journal_paper_doi 10.2138/am.2005.1696
_journal_volume 90
_journal_year 2005
_chemical_formula_sum 'Al2.315 Ca0.474 H0.204 Na1.462 O12 Si2.685'
_chemical_name_mineral Tetranatrolite
_space_group_IT_number 122
_symmetry_space_group_name_Hall 'I -4 2bw'
_symmetry_space_group_name_H-M 'I -4 2 d'
_cell_angle_alpha 90
_cell_angle_beta 90
_cell_angle_gamma 90
_cell_length_a 12.9202
_cell_length_b 12.9202
_cell_length_c 6.6950
_cell_formula_units_Z 4
_cell_volume 1117.607
_diffrn_ambient_temperature 573.15
_cod_original_formula_sum '(Si2.685 Al2.315) O12 Na1.462 Ca.474 H.204'
_cod_database_code 9003632

loop_
_symmetry_equiv_pos_as_xyz
x,y,z
1/2+x,1/2+y,1/2+z
1/2-y,-x,3/4+z
-y,1/2-x,1/4+z
y,-x,-z
1/2+y,1/2-x,1/2-z
-x,1/2+y,1/4-z
1/2-x,+y,3/4-z
-x,-y,z
1/2-x,1/2-y,1/2+z
1/2+y,x,3/4+z
+y,1/2+x,1/4+z
-y,x,-z
1/2-y,1/2+x,1/2-z
x,1/2-y,1/4-z
1/2+x,-y,3/4-z

loop_
_atom_site_type_symbol
_atom_site_label
_atom_site_fract_x
_atom_site_fract_y
_atom_site_fract_z
_atom_site_occupancy
_atom_site_U_iso_or_equiv
_atom_site_attached_hydrogens
Si SiT1 0.00000 0.00000 0.00000 0.53700 0.04800 0
Al AlT1 0.00000 0.00000 0.00000 0.46300 0.04800 0
Si SiT2 0.05100 0.13600 0.62500 0.53700 0.04800 0
Al AlT2 0.05100 0.13600 0.62500 0.46300 0.04800 0
O O1 0.39200 0.25000 0.12500 1.00000 0.02600 0
O O2 0.12600 0.06900 0.47600 1.00000 0.02600 0
O O3 0.04500 0.09700 0.86200 1.00000 0.02600 0
Na Na 0.68700 0.25000 0.12500 0.73100 0.04600 0
Ca Ca 0.68700 0.25000 0.12500 0.23700 0.04600 0
O Wat4 0.13400 0.25000 0.12500 1.00000 0.04600 2
